data_2209980
loop_
_publ_author_name
'Silva, Luiz Everson da'
'Joussef, Antonio Carlos'
'Foro, Sabine'
'Schmidt, Boris'

_publ_section_title
Bis[<i>N</i>-(5,7-dibromoquinolin-8-yl)-3,5-bis(trifluoromethyl)benzenesulfonamidato-\k^2^<i>N</i>,<i>N</i>']zinc(II)
_journal_coeditor_code RZ2053
_journal_issue 8
_journal_name_full 'Acta Crystallographica Section E'
_journal_page_first m1901
_journal_page_last m1903
_journal_paper_doi 10.1107/S1600536806027358
_journal_volume 62
_journal_year 2006
_chemical_formula_iupac '[Zn (C17 H7 Br2 F6 N2 O2 S1)2]'
_chemical_formula_moiety 'C34 H14 Br4 F12 N4 O4 S2 Zn'
_chemical_formula_sum 'C34 H14 Br4 F12 N4 O4 S2 Zn'
_chemical_formula_weight 1219.62
_chemical_name_systematic
;Bis[N-(5,7-dibromoquinolin-8-yl)-3,5-bis(trifluoromethyl)benzenesulfonamidato-
\k^2^N,N']zinc(II)
;
_space_group_IT_number 2
_symmetry_cell_setting triclinic
_symmetry_space_group_name_Hall '-P 1'
_symmetry_space_group_name_H-M 'P -1'
_atom_sites_solution_hydrogens geom
_atom_sites_solution_primary direct
_atom_sites_solution_secondary difmap
_audit_creation_method SHELXL-97
_cell_angle_alpha 90.091(4)
_cell_angle_beta 100.293(4)
_cell_angle_gamma 100.519(4)
_cell_formula_units_Z 2
_cell_length_a 11.7057(6)
_cell_length_b 12.4768(6)
_cell_length_c 14.0759(7)
_cell_measurement_reflns_used 7161
_cell_measurement_temperature 100(2)
_cell_measurement_theta_max 27.60
_cell_measurement_theta_min 1.92
_cell_volume 1987.46(18)
_computing_cell_refinement
;
CrysAlis RED (Oxford Diffraction, 2004)
;
_computing_data_collection
;
CrysAlis CCD (Oxford Diffraction, 2003)
;
_computing_data_reduction
;
CrysAlis RED
;
_computing_molecular_graphics 'PLATON (Spek, 2003)'
_computing_publication_material SHELXL97
_computing_structure_refinement 'SHELXL97 (Sheldrick, 1997)'
_computing_structure_solution 'SHELXS97 (Sheldrick, 1997)'
_diffrn_ambient_temperature 100(2)
_diffrn_measured_fraction_theta_full 0.961
_diffrn_measured_fraction_theta_max 0.961
_diffrn_measurement_device_type
;
Oxford Diffraction Xcalibur diffractometer with a Sapphire CCD detector
;
_diffrn_measurement_method '\w and \f'
_diffrn_radiation_monochromator graphite
_diffrn_radiation_source 'fine-focus sealed tube'
_diffrn_radiation_type MoK\a
_diffrn_radiation_wavelength 0.71073
_diffrn_reflns_av_R_equivalents 0.0303
_diffrn_reflns_av_sigmaI/netI 0.0322
_diffrn_reflns_limit_h_max 14
_diffrn_reflns_limit_h_min -14
_diffrn_reflns_limit_k_max 15
_diffrn_reflns_limit_k_min -15
_diffrn_reflns_limit_l_max 14
_diffrn_reflns_limit_l_min -17
_diffrn_reflns_number 13514
_diffrn_reflns_theta_full 26.37
_diffrn_reflns_theta_max 26.37
_diffrn_reflns_theta_min 4.13
_diffrn_standards_decay_% 0
_diffrn_standards_number 0
_exptl_absorpt_coefficient_mu 4.845
_exptl_absorpt_correction_T_max 0.3772
_exptl_absorpt_correction_T_min 0.1758
_exptl_absorpt_correction_type analytical
_exptl_absorpt_process_details '(CrysAlis RED; Oxford Diffraction, 2004)'
_exptl_crystal_colour colourless
_exptl_crystal_density_diffrn 2.038
_exptl_crystal_density_method 'not measured'
_exptl_crystal_description prism
_exptl_crystal_F_000 1176
_exptl_crystal_size_max 0.55
_exptl_crystal_size_mid 0.30
_exptl_crystal_size_min 0.25
_refine_diff_density_max 1.696
_refine_diff_density_min -1.139
_refine_ls_extinction_method none
_refine_ls_goodness_of_fit_ref 1.061
_refine_ls_hydrogen_treatment constr
_refine_ls_matrix_type full
_refine_ls_number_parameters 550
_refine_ls_number_reflns 7836
_refine_ls_number_restraints 0
_refine_ls_restrained_S_all 1.061
_refine_ls_R_factor_all 0.0483
_refine_ls_R_factor_gt 0.0420
_refine_ls_shift/su_max 0.001
_refine_ls_shift/su_mean 0.000
_refine_ls_structure_factor_coef Fsqd
_refine_ls_weighting_details 'calc w=1/[\s^2^(Fo^2^)+(0.0338P)^2^+9.6563P] where P=(Fo^2^+2Fc^2^)/3'
_refine_ls_weighting_scheme calc
_refine_ls_wR_factor_gt 0.0957
_refine_ls_wR_factor_ref 0.1001
_reflns_number_gt 6792
_reflns_number_total 7836
_reflns_threshold_expression I>2\s(I)
_cod_data_source_file rz2053.cif
_cod_data_source_block I
_cod_original_cell_volume 1987.46(17)
_cod_database_code 2209980
_cod_database_fobs_code 2209980

loop_
_symmetry_equiv_pos_as_xyz
'x, y, z'
'-x, -y, -z'

loop_
_atom_site_type_symbol
_atom_site_label
_atom_site_fract_x
_atom_site_fract_y
_atom_site_fract_z
_atom_site_U_iso_or_equiv
_atom_site_adp_type
_atom_site_calc_flag
_atom_site_refinement_flags
_atom_site_occupancy
Br Br1 0.63256(4) 0.65420(4) 0.30364(3) 0.02872(12) Uani d . 1
Br Br2 0.69503(4) 0.52909(4) -0.05887(5) 0.04139(15) Uani d . 1
Br Br3 -0.03453(4) 0.80449(4) 0.29892(3) 0.02587(11) Uani d . 1
Br Br4 -0.05249(4) 1.21431(4) 0.14122(4) 0.02835(12) Uani d . 1
Zn Zn1 0.31545(4) 0.83653(4) 0.09990(3) 0.01546(11) Uani d . 1
S S1 0.53538(9) 0.90952(8) 0.24087(7) 0.0166(2) Uani d . 1
S S2 0.11487(9) 0.69101(8) 0.13424(7) 0.0161(2) Uani d . 1
F F1 0.2315(3) 0.7669(4) 0.4620(2) 0.0661(13) Uani d . 1
F F2 0.3317(3) 0.6936(3) 0.5761(3) 0.0469(8) Uani d . 1
F F3 0.3058(3) 0.8544(3) 0.5965(3) 0.0519(9) Uani d . 1
F F4 0.7548(4) 0.8656(6) 0.6813(3) 0.107(2) Uani d . 1
F F5 0.8342(4) 0.8286(5) 0.5666(4) 0.1011(19) Uani d . 1
F F6 0.8256(4) 0.9861(4) 0.5933(4) 0.108(2) Uani d . 1
F F7 -0.1822(3) 0.3905(3) 0.2762(3) 0.0556(10) Uani d . 1
F F8 -0.0874(3) 0.3218(3) 0.3942(4) 0.0769(15) Uani d . 1
F F9 -0.1321(3) 0.4783(3) 0.4100(3) 0.0597(11) Uani d . 1
F F10 0.3983(3) 0.4256(3) 0.3396(2) 0.0490(9) Uani d . 1
F F11 0.3329(3) 0.4090(3) 0.4716(3) 0.0562(11) Uani d . 1
F F12 0.4210(2) 0.5648(2) 0.4332(2) 0.0388(7) Uani d . 1
O O1 0.4619(3) 0.9914(2) 0.2214(2) 0.0234(6) Uani d . 1
O O2 0.6552(3) 0.9355(3) 0.2243(2) 0.0230(6) Uani d . 1
O O3 0.1978(3) 0.6626(2) 0.0763(2) 0.0223(6) Uani d . 1
O O4 -0.0071(3) 0.6806(2) 0.0898(2) 0.0204(6) Uani d . 1
N N1 0.4619(3) 0.8010(3) 0.1827(2) 0.0155(7) Uani d . 1
N N2 0.4021(3) 0.7950(3) -0.0101(2) 0.0187(7) Uani d . 1
N N3 0.1763(3) 0.8095(3) 0.1775(3) 0.0162(7) Uani d . 1
N N4 0.2397(3) 0.9669(3) 0.0579(2) 0.0145(7) Uani d . 1
C C1 0.5175(3) 0.7360(3) 0.1311(3) 0.0164(8) Uani d . 1
C C2 0.5943(4) 0.6697(3) 0.1691(3) 0.0194(8) Uani d . 1
C C3 0.6457(4) 0.6078(4) 0.1112(4) 0.0268(10) Uani d . 1
H H3 0.6993 0.5634 0.1403 0.032 Uiso calc R 1
C C4 0.6187(4) 0.6115(3) 0.0138(4) 0.0242(10) Uani d . 1
C C5 0.5367(4) 0.6738(3) -0.0323(3) 0.0219(9) Uani d . 1
C C6 0.5036(4) 0.6814(4) -0.1328(4) 0.0301(11) Uani d . 1
H H6 0.5365 0.6422 -0.1757 0.036 Uiso calc R 1
C C7 0.4242(4) 0.7451(5) -0.1685(3) 0.0328(11) Uani d . 1
H H7 0.4034 0.7524 -0.2362 0.039 Uiso calc R 1
C C8 0.3735(4) 0.7998(4) -0.1051(3) 0.0258(10) Uani d . 1
H H8 0.3163 0.8420 -0.1311 0.031 Uiso calc R 1
C C9 0.4856(3) 0.7355(3) 0.0281(3) 0.0171(8) Uani d . 1
C C10 0.5402(4) 0.8830(3) 0.3654(3) 0.0180(8) Uani d . 1
C C11 0.4345(4) 0.8505(3) 0.3974(3) 0.0206(9) Uani d . 1
H H11 0.3613 0.8432 0.3538 0.025 Uiso calc R 1
C C12 0.4371(4) 0.8289(4) 0.4939(3) 0.0255(10) Uani d . 1
C C13 0.5432(4) 0.8425(4) 0.5584(3) 0.0283(10) Uani d . 1
H H13 0.5443 0.8295 0.6250 0.034 Uiso calc R 1
C C14 0.6476(4) 0.8754(4) 0.5247(3) 0.0292(10) Uani d . 1
C C15 0.6474(4) 0.8959(4) 0.4277(3) 0.0247(9) Uani d . 1
H H15 0.7194 0.9183 0.4049 0.030 Uiso calc R 1
C C16 0.3265(5) 0.7875(4) 0.5309(3) 0.0329(11) Uani d . 1
C C17 0.7639(5) 0.8890(5) 0.5928(4) 0.0421(14) Uani d . 1
C C18 0.1138(3) 0.8959(3) 0.1684(3) 0.0155(8) Uani d . 1
C C19 0.0236(4) 0.9108(3) 0.2160(3) 0.0180(8) Uani d . 1
C C20 -0.0273(4) 1.0050(3) 0.2066(3) 0.0204(9) Uani d . 1
H H20 -0.0891 1.0123 0.2402 0.024 Uiso calc R 1
C C21 0.0125(4) 1.0853(3) 0.1492(3) 0.0197(8) Uani d . 1
C C22 0.1023(3) 1.0766(3) 0.0954(3) 0.0151(8) Uani d . 1
C C23 0.1406(4) 1.1531(3) 0.0283(3) 0.0184(8) Uani d . 1
H H23 0.1094 1.2183 0.0194 0.022 Uiso calc R 1
C C24 0.2232(4) 1.1324(3) -0.0235(3) 0.0208(9) Uani d . 1
H H24 0.2464 1.1807 -0.0716 0.025 Uiso calc R 1
C C25 0.2726(4) 1.0400(3) -0.0047(3) 0.0187(8) Uani d . 1
H H25 0.3329 1.0285 -0.0385 0.022 Uiso calc R 1
C C26 0.1526(3) 0.9813(3) 0.1073(3) 0.0142(8) Uani d . 1
C C27 0.1215(4) 0.5977(3) 0.2297(3) 0.0159(8) Uani d . 1
C C28 0.0152(4) 0.5440(3) 0.2521(3) 0.0207(9) Uani d . 1
H H28 -0.0580 0.5586 0.2186 0.025 Uiso calc R 1
C C29 0.0184(4) 0.4688(3) 0.3241(3) 0.0211(9) Uani d . 1
C C30 0.1252(4) 0.4457(3) 0.3717(3) 0.0219(9) Uani d . 1
H H30 0.1264 0.3931 0.4205 0.026 Uiso calc R 1
C C31 0.2296(4) 0.4994(3) 0.3480(3) 0.0195(8) Uani d . 1
C C32 0.2287(4) 0.5767(3) 0.2774(3) 0.0191(8) Uani d . 1
H H32 0.3007 0.6148 0.2620 0.023 Uiso calc R 1
C C33 -0.0950(4) 0.4142(4) 0.3525(4) 0.0277(10) Uani d . 1
C C34 0.3451(4) 0.4749(4) 0.3982(3) 0.0266(10) Uani d . 1

loop_
_atom_site_aniso_label
_atom_site_aniso_U_11
_atom_site_aniso_U_22
_atom_site_aniso_U_33
_atom_site_aniso_U_12
_atom_site_aniso_U_13
_atom_site_aniso_U_23
Br1 0.0258(2) 0.0317(2) 0.0297(3) 0.01040(19) 0.00245(18) 0.01374(19)
Br2 0.0279(3) 0.0305(3) 0.0689(4) 0.0026(2) 0.0201(2) -0.0248(3)
Br3 0.0270(2) 0.0244(2) 0.0296(2) 0.00364(18) 0.01531(19) 0.00659(18)
Br4 0.0289(2) 0.0207(2) 0.0380(3) 0.01330(18) 0.0043(2) -0.00202(18)
Zn1 0.0144(2) 0.0178(2) 0.0159(2) 0.00577(18) 0.00455(17) 0.00366(17)
S1 0.0178(5) 0.0179(5) 0.0138(5) 0.0012(4) 0.0040(4) 0.0017(4)
S2 0.0161(5) 0.0138(5) 0.0190(5) 0.0045(4) 0.0034(4) 0.0041(4)
F1 0.0291(17) 0.126(4) 0.0327(18) -0.016(2) 0.0095(14) 0.021(2)
F2 0.053(2) 0.0339(17) 0.059(2) 0.0008(15) 0.0323(17) 0.0160(15)
F3 0.060(2) 0.0405(18) 0.063(2) 0.0011(16) 0.0414(19) -0.0054(16)
F4 0.050(2) 0.209(6) 0.032(2) -0.027(3) -0.0198(18) 0.042(3)
F5 0.054(3) 0.146(5) 0.093(4) 0.042(3) -0.036(3) -0.021(3)
F6 0.088(3) 0.088(3) 0.093(4) -0.049(3) -0.061(3) 0.035(3)
F7 0.0309(17) 0.075(3) 0.050(2) -0.0217(17) 0.0093(15) 0.0033(18)
F8 0.043(2) 0.064(3) 0.137(4) 0.0149(19) 0.047(2) 0.070(3)
F9 0.0438(19) 0.063(2) 0.074(3) -0.0120(17) 0.0395(19) -0.026(2)
F10 0.0403(18) 0.063(2) 0.050(2) 0.0360(17) -0.0031(15) -0.0040(17)
F11 0.0319(16) 0.076(3) 0.055(2) 0.0056(17) -0.0033(15) 0.051(2)
F12 0.0256(14) 0.0374(17) 0.0481(19) 0.0041(13) -0.0053(13) 0.0041(14)
O1 0.0318(17) 0.0184(15) 0.0206(16) 0.0062(13) 0.0049(13) 0.0018(12)
O2 0.0212(15) 0.0273(16) 0.0192(15) -0.0019(13) 0.0070(12) 0.0013(12)
O3 0.0294(16) 0.0186(15) 0.0226(16) 0.0076(13) 0.0112(13) 0.0028(12)
O4 0.0179(14) 0.0172(14) 0.0247(16) 0.0052(12) -0.0022(12) 0.0061(12)
N1 0.0123(15) 0.0143(16) 0.0189(17) 0.0016(13) 0.0010(13) -0.0010(13)
N2 0.0162(16) 0.0232(18) 0.0169(17) 0.0025(14) 0.0050(14) -0.0005(14)
N3 0.0144(16) 0.0129(16) 0.0223(18) 0.0044(13) 0.0038(14) 0.0053(13)
N4 0.0118(15) 0.0184(17) 0.0122(16) 0.0023(13) 0.0001(12) 0.0027(13)
C1 0.0130(18) 0.0149(19) 0.020(2) -0.0012(15) 0.0043(16) 0.0000(15)
C2 0.0171(19) 0.0157(19) 0.025(2) 0.0025(16) 0.0028(17) 0.0054(16)
C3 0.019(2) 0.017(2) 0.046(3) 0.0056(17) 0.009(2) 0.002(2)
C4 0.017(2) 0.015(2) 0.043(3) -0.0018(16) 0.0148(19) -0.0083(18)
C5 0.018(2) 0.017(2) 0.030(2) -0.0057(16) 0.0108(18) -0.0081(17)
C6 0.025(2) 0.034(3) 0.031(3) -0.004(2) 0.013(2) -0.014(2)
C7 0.027(2) 0.048(3) 0.019(2) -0.004(2) 0.0061(19) -0.006(2)
C8 0.023(2) 0.036(3) 0.017(2) 0.0014(19) 0.0041(17) 0.0015(18)
C9 0.0141(18) 0.0139(18) 0.023(2) -0.0015(15) 0.0060(16) -0.0030(16)
C10 0.028(2) 0.0135(19) 0.0124(19) 0.0025(17) 0.0049(16) 0.0006(15)
C11 0.021(2) 0.022(2) 0.017(2) 0.0008(17) 0.0026(17) -0.0005(16)
C12 0.031(2) 0.024(2) 0.020(2) -0.0001(19) 0.0068(19) 0.0022(18)
C13 0.037(3) 0.026(2) 0.017(2) -0.003(2) 0.0035(19) 0.0030(18)
C14 0.030(2) 0.030(2) 0.022(2) -0.002(2) -0.0021(19) 0.0019(19)
C15 0.023(2) 0.024(2) 0.024(2) -0.0018(18) 0.0031(18) 0.0017(18)
C16 0.034(3) 0.043(3) 0.019(2) -0.006(2) 0.011(2) 0.003(2)
C17 0.032(3) 0.052(4) 0.031(3) -0.008(3) -0.005(2) 0.009(2)
C18 0.0152(18) 0.0141(19) 0.0164(19) 0.0033(15) 0.0006(15) 0.0026(15)
C19 0.0186(19) 0.0166(19) 0.017(2) -0.0009(16) 0.0025(16) 0.0001(16)
C20 0.0156(19) 0.022(2) 0.024(2) 0.0037(16) 0.0037(16) -0.0037(17)
C21 0.0156(19) 0.020(2) 0.023(2) 0.0066(16) 0.0002(16) -0.0039(17)
C22 0.0125(18) 0.0138(19) 0.0162(19) 0.0023(15) -0.0044(15) -0.0009(15)
C23 0.0168(19) 0.0149(19) 0.020(2) 0.0033(16) -0.0054(16) -0.0004(16)
C24 0.023(2) 0.016(2) 0.021(2) 0.0019(17) 0.0009(17) 0.0072(16)
C25 0.0166(19) 0.020(2) 0.019(2) 0.0014(16) 0.0040(16) 0.0019(16)
C26 0.0127(17) 0.0134(18) 0.0147(19) 0.0006(15) -0.0001(15) -0.0042(15)
C27 0.020(2) 0.0084(17) 0.019(2) 0.0022(15) 0.0027(16) 0.0037(15)
C28 0.022(2) 0.015(2) 0.025(2) 0.0050(17) 0.0037(17) 0.0029(17)
C29 0.021(2) 0.016(2) 0.026(2) 0.0007(17) 0.0075(18) 0.0032(17)
C30 0.028(2) 0.017(2) 0.023(2) 0.0066(17) 0.0083(18) 0.0080(17)
C31 0.022(2) 0.022(2) 0.016(2) 0.0068(17) 0.0024(16) 0.0041(16)
C32 0.019(2) 0.017(2) 0.021(2) 0.0026(16) 0.0035(17) 0.0023(16)
C33 0.024(2) 0.025(2) 0.037(3) 0.0071(19) 0.013(2) 0.010(2)
C34 0.022(2) 0.030(2) 0.026(2) 0.0039(19) -0.0007(18) 0.0135(19)

loop_
_atom_type_symbol
_atom_type_description
_atom_type_scat_dispersion_real
_atom_type_scat_dispersion_imag
_atom_type_scat_source
C C 0.0033 0.0016 'International Tables Vol C Tables 4.2.6.8 and 6.1.1.4'
H H 0.0000 0.0000 'International Tables Vol C Tables 4.2.6.8 and 6.1.1.4'
Br Br -0.2901 2.4595 'International Tables Vol C Tables 4.2.6.8 and 6.1.1.4'
F F 0.0171 0.0103 'International Tables Vol C Tables 4.2.6.8 and 6.1.1.4'
N N 0.0061 0.0033 'International Tables Vol C Tables 4.2.6.8 and 6.1.1.4'
O O 0.0106 0.0060 'International Tables Vol C Tables 4.2.6.8 and 6.1.1.4'
S S 0.1246 0.1234 'International Tables Vol C Tables 4.2.6.8 and 6.1.1.4'
Zn Zn 0.2839 1.4301 'International Tables Vol C Tables 4.2.6.8 and 6.1.1.4'

loop_
_geom_angle_atom_site_label_1
_geom_angle_atom_site_label_2
_geom_angle_atom_site_label_3
_geom_angle
_geom_angle_publ_flag
N1 Zn1 N4 140.30(13) y
N1 Zn1 N3 109.20(13) y
N4 Zn1 N3 80.85(13) y
N1 Zn1 N2 80.92(14) y
N4 Zn1 N2 108.37(14) y
N3 Zn1 N2 152.12(14) y
O2 S1 O1 118.30(19) ?
O2 S1 N1 112.64(18) ?
O1 S1 N1 105.98(18) ?
O2 S1 C10 108.03(19) ?
O1 S1 C10 104.86(19) ?
N1 S1 C10 106.16(19) ?
O4 S2 O3 118.42(19) ?
O4 S2 N3 114.91(18) ?
O3 S2 N3 103.33(18) ?
O4 S2 C27 107.10(18) ?
O3 S2 C27 103.74(18) ?
N3 S2 C27 108.53(19) ?
O4 S2 Zn1 130.46(13) ?
O3 S2 Zn1 56.18(12) ?
N3 S2 Zn1 47.57(12) ?
C27 S2 Zn1 122.26(14) ?
S2 O3 Zn1 92.49(15) ?
C1 N1 S1 120.7(3) ?
C1 N1 Zn1 111.2(3) ?
S1 N1 Zn1 108.90(18) ?
C8 N2 C9 119.1(4) ?
C8 N2 Zn1 130.3(3) ?
C9 N2 Zn1 109.2(3) ?
C18 N3 S2 120.8(3) ?
C18 N3 Zn1 111.3(2) ?
S2 N3 Zn1 98.42(17) ?
C25 N4 C26 119.5(3) ?
C25 N4 Zn1 126.5(3) ?
C26 N4 Zn1 113.7(3) ?
C2 C1 N1 126.8(4) ?
C2 C1 C9 117.2(4) ?
N1 C1 C9 115.9(3) ?
C1 C2 C3 122.6(4) ?
C1 C2 Br1 121.0(3) ?
C3 C2 Br1 116.4(3) ?
C4 C3 C2 119.7(4) ?
C4 C3 H3 120.1 ?
C2 C3 H3 120.1 ?
C3 C4 C5 121.9(4) ?
C3 C4 Br2 117.1(3) ?
C5 C4 Br2 120.9(4) ?
C6 C5 C4 125.3(4) ?
C6 C5 C9 117.5(4) ?
C4 C5 C9 117.2(4) ?
C7 C6 C5 119.8(4) ?
C7 C6 H6 120.1 ?
C5 C6 H6 120.1 ?
C6 C7 C8 119.7(5) ?
C6 C7 H7 120.1 ?
C8 C7 H7 120.1 ?
N2 C8 C7 122.5(5) ?
N2 C8 H8 118.7 ?
C7 C8 H8 118.7 ?
N2 C9 C5 121.2(4) ?
N2 C9 C1 117.4(4) ?
C5 C9 C1 121.3(4) ?
C15 C10 C11 121.6(4) ?
C15 C10 S1 120.0(3) ?
C11 C10 S1 118.4(3) ?
C12 C11 C10 118.9(4) ?
C12 C11 H11 120.6 ?
C10 C11 H11 120.6 ?
C11 C12 C13 120.9(4) ?
C11 C12 C16 121.0(4) ?
C13 C12 C16 118.2(4) ?
C14 C13 C12 119.1(4) ?
C14 C13 H13 120.4 ?
C12 C13 H13 120.4 ?
C13 C14 C15 121.1(4) ?
C13 C14 C17 120.2(4) ?
C15 C14 C17 118.7(4) ?
C10 C15 C14 118.4(4) ?
C10 C15 H15 120.8 ?
C14 C15 H15 120.8 ?
F1 C16 F3 107.9(5) ?
F1 C16 F2 105.8(4) ?
F3 C16 F2 104.5(4) ?
F1 C16 C12 113.4(4) ?
F3 C16 C12 113.1(4) ?
F2 C16 C12 111.5(4) ?
F6 C17 F4 108.2(6) ?
F6 C17 F5 102.3(6) ?
F4 C17 F5 106.6(6) ?
F6 C17 C14 112.6(5) ?
F4 C17 C14 113.9(5) ?
F5 C17 C14 112.4(5) ?
C19 C18 N3 127.4(4) ?
C19 C18 C26 116.5(4) ?
N3 C18 C26 115.9(3) ?
C18 C19 C20 122.5(4) ?
C18 C19 Br3 120.5(3) ?
C20 C19 Br3 117.0(3) ?
C21 C20 C19 119.6(4) ?
C21 C20 H20 120.2 ?
C19 C20 H20 120.2 ?
C20 C21 C22 122.1(4) ?
C20 C21 Br4 119.1(3) ?
C22 C21 Br4 118.7(3) ?
C23 C22 C26 118.3(4) ?
C23 C22 C21 124.8(4) ?
C26 C22 C21 116.8(4) ?
C24 C23 C22 119.3(4) ?
C24 C23 H23 120.3 ?
C22 C23 H23 120.3 ?
C23 C24 C25 119.1(4) ?
C23 C24 H24 120.5 ?
C25 C24 H24 120.5 ?
N4 C25 C24 123.2(4) ?
N4 C25 H25 118.4 ?
C24 C25 H25 118.4 ?
N4 C26 C22 120.3(4) ?
N4 C26 C18 117.4(3) ?
C22 C26 C18 122.3(4) ?
C32 C27 C28 121.4(4) ?
C32 C27 S2 120.9(3) ?
C28 C27 S2 117.6(3) ?
C29 C28 C27 118.5(4) ?
C29 C28 H28 120.8 ?
C27 C28 H28 120.8 ?
C28 C29 C30 120.8(4) ?
C28 C29 C33 119.2(4) ?
C30 C29 C33 119.9(4) ?
C31 C30 C29 119.7(4) ?
C31 C30 H30 120.2 ?
C29 C30 H30 120.2 ?
C30 C31 C32 120.5(4) ?
C30 C31 C34 120.3(4) ?
C32 C31 C34 119.3(4) ?
C27 C32 C31 119.1(4) ?
C27 C32 H32 120.4 ?
C31 C32 H32 120.4 ?
F8 C33 F9 108.9(5) ?
F8 C33 F7 105.6(4) ?
F9 C33 F7 105.5(4) ?
F8 C33 C29 113.2(4) ?
F9 C33 C29 111.3(4) ?
F7 C33 C29 111.9(4) ?
F10 C34 F12 106.1(4) ?
F10 C34 F11 106.2(4) ?
F12 C34 F11 107.4(4) ?
F10 C34 C31 112.3(4) ?
F12 C34 C31 112.1(4) ?
F11 C34 C31 112.3(4) ?

loop_
_geom_bond_atom_site_label_1
_geom_bond_atom_site_label_2
_geom_bond_distance
_geom_bond_publ_flag
Br1 C2 1.885(4) ?
Br2 C4 1.887(4) ?
Br3 C19 1.882(4) ?
Br4 C21 1.897(4) ?
Zn1 N1 2.014(3) y
Zn1 N4 2.031(3) y
Zn1 N3 2.096(3) y
Zn1 N2 2.108(3) y
S1 O2 1.442(3) ?
S1 O1 1.447(3) ?
S1 N1 1.600(3) ?
S1 C10 1.777(4) ?
S2 O4 1.435(3) ?
S2 O3 1.462(3) ?
S2 N3 1.589(3) ?
S2 C27 1.780(4) ?
F1 C16 1.323(6) ?
F2 C16 1.340(6) ?
F3 C16 1.327(6) ?
F4 C17 1.298(7) ?
F5 C17 1.310(8) ?
F6 C17 1.291(7) ?
F7 C33 1.333(6) ?
F8 C33 1.305(6) ?
F9 C33 1.317(6) ?
F10 C34 1.330(6) ?
F11 C34 1.333(5) ?
F12 C34 1.330(6) ?
N1 C1 1.404(5) ?
N2 C8 1.323(6) ?
N2 C9 1.368(5) ?
N3 C18 1.404(5) ?
N4 C25 1.324(5) ?
N4 C26 1.368(5) ?
C1 C2 1.370(6) ?
C1 C9 1.432(6) ?
C2 C3 1.402(6) ?
C3 C4 1.354(7) ?
C3 H3 0.9500 ?
C4 C5 1.414(7) ?
C5 C6 1.407(7) ?
C5 C9 1.422(6) ?
C6 C7 1.360(8) ?
C6 H6 0.9500 ?
C7 C8 1.396(7) ?
C7 H7 0.9500 ?
C8 H8 0.9500 ?
C10 C15 1.380(6) ?
C10 C11 1.384(6) ?
C11 C12 1.381(6) ?
C11 H11 0.9500 ?
C12 C13 1.383(7) ?
C12 C16 1.487(6) ?
C13 C14 1.383(7) ?
C13 H13 0.9500 ?
C14 C15 1.389(7) ?
C14 C17 1.501(7) ?
C15 H15 0.9500 ?
C18 C19 1.386(6) ?
C18 C26 1.431(5) ?
C19 C20 1.408(6) ?
C20 C21 1.357(6) ?
C20 H20 0.9500 ?
C21 C22 1.421(6) ?
C22 C23 1.414(6) ?
C22 C26 1.417(5) ?
C23 C24 1.370(6) ?
C23 H23 0.9500 ?
C24 C25 1.387(6) ?
C24 H24 0.9500 ?
C25 H25 0.9500 ?
C27 C32 1.382(6) ?
C27 C28 1.390(6) ?
C28 C29 1.382(6) ?
C28 H28 0.9500 ?
C29 C30 1.390(6) ?
C29 C33 1.499(6) ?
C30 C31 1.379(6) ?
C30 H30 0.9500 ?
C31 C32 1.386(6) ?
C31 C34 1.493(6) ?
C32 H32 0.9500 ?

loop_
_geom_hbond_atom_site_label_D
_geom_hbond_atom_site_label_H
_geom_hbond_atom_site_label_A
_geom_hbond_site_symmetry_A
_geom_hbond_distance_DH
_geom_hbond_distance_HA
_geom_hbond_distance_DA
_geom_hbond_angle_DHA
C23 H23 O4 2_575 0.95 2.30 3.127(5) 145.2

loop_
_geom_torsion_atom_site_label_1
_geom_torsion_atom_site_label_2
_geom_torsion_atom_site_label_3
_geom_torsion_atom_site_label_4
_geom_torsion
N1 Zn1 S2 O4 -176.7(2)
N4 Zn1 S2 O4 30.5(2)
N3 Zn1 S2 O4 88.3(2)
N2 Zn1 S2 O4 -86.4(2)
O3 Zn1 S2 O4 -100.5(2)
N1 Zn1 S2 O3 -76.26(18)
N4 Zn1 S2 O3 130.92(18)
N3 Zn1 S2 O3 -171.2(2)
N2 Zn1 S2 O3 14.05(19)
N1 Zn1 S2 N3 94.98(19)
N4 Zn1 S2 N3 -57.84(19)
N2 Zn1 S2 N3 -174.7(2)
O3 Zn1 S2 N3 171.2(2)
N1 Zn1 S2 C27 8.87(19)
N4 Zn1 S2 C27 -143.95(19)
N3 Zn1 S2 C27 -86.1(2)
N2 Zn1 S2 C27 99.2(2)
O3 Zn1 S2 C27 85.1(2)
O4 S2 O3 Zn1 121.71(16)
N3 S2 O3 Zn1 -6.63(17)
C27 S2 O3 Zn1 -119.84(16)
N1 Zn1 O3 S2 111.97(16)
N4 Zn1 O3 S2 -57.91(19)
N3 Zn1 O3 S2 5.39(14)
N2 Zn1 O3 S2 -167.65(16)
O2 S1 N1 C1 6.4(4)
O1 S1 N1 C1 137.2(3)
C10 S1 N1 C1 -111.6(3)
O2 S1 N1 Zn1 -124.00(19)
O1 S1 N1 Zn1 6.8(2)
C10 S1 N1 Zn1 118.0(2)
N4 Zn1 N1 C1 -128.0(3)
N3 Zn1 N1 C1 133.0(3)
N2 Zn1 N1 C1 -20.1(3)
O3 Zn1 N1 C1 66.0(3)
S2 Zn1 N1 C1 96.9(2)
N4 Zn1 N1 S1 7.3(3)
N3 Zn1 N1 S1 -91.60(19)
N2 Zn1 N1 S1 115.24(19)
O3 Zn1 N1 S1 -158.64(16)
S2 Zn1 N1 S1 -127.77(15)
N1 Zn1 N2 C8 -174.9(4)
N4 Zn1 N2 C8 -34.8(4)
N3 Zn1 N2 C8 70.9(5)
O3 Zn1 N2 C8 84.5(4)
S2 Zn1 N2 C8 77.2(4)
N1 Zn1 N2 C9 18.9(3)
N4 Zn1 N2 C9 159.1(3)
N3 Zn1 N2 C9 -95.3(4)
O3 Zn1 N2 C9 -81.7(3)
S2 Zn1 N2 C9 -89.0(3)
O4 S2 N3 C18 -2.0(4)
O3 S2 N3 C18 128.5(3)
C27 S2 N3 C18 -121.9(3)
Zn1 S2 N3 C18 121.0(4)
O4 S2 N3 Zn1 -123.02(17)
O3 S2 N3 Zn1 7.47(19)
C27 S2 N3 Zn1 117.15(17)
N1 Zn1 N3 C18 134.7(3)
N4 Zn1 N3 C18 -5.6(3)
N2 Zn1 N3 C18 -117.8(3)
O3 Zn1 N3 C18 -132.8(3)
S2 Zn1 N3 C18 -127.8(3)
N1 Zn1 N3 S2 -97.51(17)
N4 Zn1 N3 S2 122.21(18)
N2 Zn1 N3 S2 10.0(4)
O3 Zn1 N3 S2 -5.01(13)
N1 Zn1 N4 C25 73.8(4)
N3 Zn1 N4 C25 -177.1(4)
N2 Zn1 N4 C25 -24.2(4)
O3 Zn1 N4 C25 -121.9(3)
S2 Zn1 N4 C25 -148.4(3)
N1 Zn1 N4 C26 -100.8(3)
N3 Zn1 N4 C26 8.3(3)
N2 Zn1 N4 C26 161.2(3)
O3 Zn1 N4 C26 63.5(3)
S2 Zn1 N4 C26 37.0(3)
S1 N1 C1 C2 72.4(5)
Zn1 N1 C1 C2 -158.3(3)
S1 N1 C1 C9 -110.9(4)
Zn1 N1 C1 C9 18.5(4)
N1 C1 C2 C3 -179.9(4)
C9 C1 C2 C3 3.4(6)
N1 C1 C2 Br1 2.0(6)
C9 C1 C2 Br1 -174.7(3)
C1 C2 C3 C4 -0.7(6)
Br1 C2 C3 C4 177.5(3)
C2 C3 C4 C5 -2.0(6)
C2 C3 C4 Br2 178.3(3)
C3 C4 C5 C6 -179.7(4)
Br2 C4 C5 C6 0.1(6)
C3 C4 C5 C9 1.8(6)
Br2 C4 C5 C9 -178.5(3)
C4 C5 C6 C7 -179.4(4)
C9 C5 C6 C7 -0.8(6)
C5 C6 C7 C8 -2.0(7)
C9 N2 C8 C7 0.9(6)
Zn1 N2 C8 C7 -164.1(3)
C6 C7 C8 N2 2.0(7)
C8 N2 C9 C5 -3.9(6)
Zn1 N2 C9 C5 164.1(3)
C8 N2 C9 C1 177.5(4)
Zn1 N2 C9 C1 -14.5(4)
C6 C5 C9 N2 3.8(6)
C4 C5 C9 N2 -177.5(4)
C6 C5 C9 C1 -177.6(4)
C4 C5 C9 C1 1.0(6)
C2 C1 C9 N2 175.1(4)
N1 C1 C9 N2 -2.0(5)
C2 C1 C9 C5 -3.5(6)
N1 C1 C9 C5 179.4(3)
O2 S1 C10 C15 4.0(4)
O1 S1 C10 C15 -123.1(4)
N1 S1 C10 C15 125.0(4)
O2 S1 C10 C11 -176.7(3)
O1 S1 C10 C11 56.3(4)
N1 S1 C10 C11 -55.7(4)
C15 C10 C11 C12 -1.1(7)
S1 C10 C11 C12 179.5(3)
C10 C11 C12 C13 2.0(7)
C10 C11 C12 C16 -176.4(4)
C11 C12 C13 C14 -1.8(7)
C16 C12 C13 C14 176.6(5)
C12 C13 C14 C15 0.7(8)
C12 C13 C14 C17 -179.0(5)
C11 C10 C15 C14 0.1(7)
S1 C10 C15 C14 179.4(4)
C13 C14 C15 C10 0.1(7)
C17 C14 C15 C10 179.9(5)
C11 C12 C16 F1 4.9(7)
C13 C12 C16 F1 -173.5(5)
C11 C12 C16 F3 -118.4(5)
C13 C12 C16 F3 63.2(6)
C11 C12 C16 F2 124.1(5)
C13 C12 C16 F2 -54.3(6)
C13 C14 C17 F6 -122.5(6)
C15 C14 C17 F6 57.7(8)
C13 C14 C17 F4 1.2(9)
C15 C14 C17 F4 -178.5(6)
C13 C14 C17 F5 122.7(6)
C15 C14 C17 F5 -57.1(7)
S2 N3 C18 C19 71.6(5)
Zn1 N3 C18 C19 -173.9(3)
S2 N3 C18 C26 -112.4(4)
Zn1 N3 C18 C26 2.1(4)
N3 C18 C19 C20 175.2(4)
C26 C18 C19 C20 -0.7(6)
N3 C18 C19 Br3 -3.7(6)
C26 C18 C19 Br3 -179.7(3)
C18 C19 C20 C21 -0.2(6)
Br3 C19 C20 C21 178.8(3)
C19 C20 C21 C22 1.9(6)
C19 C20 C21 Br4 -177.5(3)
C20 C21 C22 C23 174.5(4)
Br4 C21 C22 C23 -6.1(6)
C20 C21 C22 C26 -2.6(6)
Br4 C21 C22 C26 176.8(3)
C26 C22 C23 C24 0.9(6)
C21 C22 C23 C24 -176.2(4)
C22 C23 C24 C25 -3.9(6)
C26 N4 C25 C24 0.2(6)
Zn1 N4 C25 C24 -174.1(3)
C23 C24 C25 N4 3.5(7)
C25 N4 C26 C22 -3.3(6)
Zn1 N4 C26 C22 171.7(3)
C25 N4 C26 C18 175.2(4)
Zn1 N4 C26 C18 -9.8(4)
C23 C22 C26 N4 2.8(6)
C21 C22 C26 N4 -180.0(4)
C23 C22 C26 C18 -175.7(4)
C21 C22 C26 C18 1.6(6)
C19 C18 C26 N4 -178.5(4)
N3 C18 C26 N4 5.0(5)
C19 C18 C26 C22 0.0(6)
N3 C18 C26 C22 -176.5(4)
O4 S2 C27 C32 170.4(3)
O3 S2 C27 C32 44.4(4)
N3 S2 C27 C32 -65.0(4)
Zn1 S2 C27 C32 -14.0(4)
O4 S2 C27 C28 -7.4(4)
O3 S2 C27 C28 -133.4(3)
N3 S2 C27 C28 117.2(3)
Zn1 S2 C27 C28 168.2(3)
C32 C27 C28 C29 0.4(6)
S2 C27 C28 C29 178.2(3)
C27 C28 C29 C30 -1.3(7)
C27 C28 C29 C33 177.1(4)
C28 C29 C30 C31 0.9(7)
C33 C29 C30 C31 -177.4(4)
C29 C30 C31 C32 0.4(7)
C29 C30 C31 C34 -179.6(4)
C28 C27 C32 C31 0.9(6)
S2 C27 C32 C31 -176.8(3)
C30 C31 C32 C27 -1.3(6)
C34 C31 C32 C27 178.7(4)
C28 C29 C33 F8 157.7(5)
C30 C29 C33 F8 -23.9(7)
C28 C29 C33 F9 -79.3(6)
C30 C29 C33 F9 99.1(5)
C28 C29 C33 F7 38.5(6)
C30 C29 C33 F7 -143.1(4)
C30 C31 C34 F10 112.2(5)
C32 C31 C34 F10 -67.9(6)
C30 C31 C34 F12 -128.4(4)
C32 C31 C34 F12 51.6(6)
C30 C31 C34 F11 -7.5(7)
C32 C31 C34 F11 172.5(4)
